data_1010676
loop_
_publ_author_name
'Kraus, O'

_publ_section_title
;
Untersuchungen ueber das Kristallgitter von Heteropoly-saeuren und
deren Salzen
;
_journal_coden_ASTM ZEKGAX
_journal_name_full
;
Zeitschrift fuer Kristallographie, Kristallgeometrie, Kristallphysik,
Kristallchemie (-144,1977)
;
_journal_page_first 379
_journal_page_last 395
_journal_paper_doi 10.1524/zkri.1936.93.1.379
_journal_volume 93
_journal_year 1936
_chemical_formula_structural 'Cr H Si W12 O40 (H2 O)24'
_chemical_formula_sum 'Cr H49 O64 Si W12'
_chemical_name_systematic
;
Chromium hydrogen dodecatungstosilicate 24-hydrate
;
_cell_angle_alpha 90
_cell_angle_beta 90
_cell_angle_gamma 120
_cell_formula_units_Z 6
_cell_length_a 15.6
_cell_length_b 15.6
_cell_length_c 39.6
_cell_volume 8345.9
_exptl_crystal_density_meas 3.97
_cod_original_formula_sum 'H49 Cr O64 Si W12'
_cod_database_code 1010676

loop_
_atom_site_label
_atom_site_fract_x
_atom_site_fract_y
_atom_site_fract_z
? ? ? ?
